data_1506329
loop_
_publ_author_name
'Banerjee, Sangeeta R.'
'Maresca, Kevin P.'
'Stephenson, Karin A.'
'Valliant, John F.'
'Babich, John W.'
'Graham, Wendy A.'
'Barzana, Marlene'
'Dong, Qing'
'Fischman, Alan J.'
'Zubieta, Jon'

_publ_section_title
;
 N,N-Bis(2-mercaptoethyl)methylamine:&#x00A0; A New Coligand for Tc-99m
 Labeling of Hydrazinonicotinamide Peptides
;
_journal_issue 4
_journal_name_full 'Bioconjugate Chemistry'
_journal_page_first 885
_journal_paper_doi 10.1021/bc050040y
_journal_volume 16
_journal_year 2005
_chemical_formula_sum 'C18.5 H15.5 Cl2 N7 O Re S2'
_chemical_formula_weight 673.10
_chemical_name_systematic
; 
 ? 
;
_space_group_IT_number 7
_symmetry_cell_setting monoclinic
_symmetry_space_group_name_Hall 'P -2yc'
_symmetry_space_group_name_H-M 'P 1 c 1'
_atom_sites_solution_hydrogens geom
_atom_sites_solution_primary direct
_atom_sites_solution_secondary difmap
_audit_creation_method SHELXL
_cell_angle_alpha 90.00
_cell_angle_beta 95.290(1)
_cell_angle_gamma 90.00
_cell_formula_units_Z 4
_cell_length_a 8.1375(1)
_cell_length_b 15.0204(1)
_cell_length_c 19.429
_cell_measurement_temperature 150(1)
_cell_volume 2364.66(3)
_computing_structure_refinement 'SHELXL-93 (Sheldrick, 1993)'
_computing_structure_solution 'SHELXS-86 (Sheldrick, 1990)'
_diffrn_ambient_temperature 150(1)
_diffrn_radiation_monochromator graphite
_diffrn_radiation_source 'fine-focus sealed tube'
_diffrn_radiation_type MoK\a
_diffrn_radiation_wavelength 0.71073
_diffrn_reflns_av_R_equivalents 0.0558
_diffrn_reflns_av_sigmaI/netI 0.0629
_diffrn_reflns_limit_h_max 10
_diffrn_reflns_limit_h_min -10
_diffrn_reflns_limit_k_max 20
_diffrn_reflns_limit_k_min -15
_diffrn_reflns_limit_l_max 24
_diffrn_reflns_limit_l_min -25
_diffrn_reflns_number 14964
_diffrn_reflns_theta_max 28.31
_diffrn_reflns_theta_min 1.36
_exptl_absorpt_coefficient_mu 5.567
_exptl_crystal_colour 'Dark Red'
_exptl_crystal_density_diffrn 1.891
_exptl_crystal_description Plate
_exptl_crystal_F_000 1298
_exptl_crystal_size_max .125
_exptl_crystal_size_mid .06
_exptl_crystal_size_min .05
_refine_diff_density_max 1.044
_refine_diff_density_min -1.168
_refine_diff_density_rms 0.203
_refine_ls_abs_structure_details 'Flack H D (1983), Acta Cryst. A39, 876-881'
_refine_ls_abs_structure_Flack 0.00
_refine_ls_extinction_method none
_refine_ls_goodness_of_fit_all 1.047
_refine_ls_goodness_of_fit_obs 1.035
_refine_ls_matrix_type full
_refine_ls_number_parameters 537
_refine_ls_number_reflns 9537
_refine_ls_number_restraints 2
_refine_ls_restrained_S_all 1.047
_refine_ls_restrained_S_obs 1.035
_refine_ls_R_factor_all 0.0652
_refine_ls_R_factor_obs 0.0519
_refine_ls_shift/esd_max 0.001
_refine_ls_shift/esd_mean 0.000
_refine_ls_structure_factor_coef Fsqd
_refine_ls_weighting_details 'w=1/[\s^2^(Fo^2^)+(0.0422P)^2^+33.5694P] where P=(Fo^2^+2Fc^2^)/3'
_refine_ls_weighting_scheme calc
_refine_ls_wR_factor_all 0.1261
_refine_ls_wR_factor_obs 0.1163
_reflns_number_observed 8362
_reflns_number_total 9537
_reflns_observed_criterion >2sigma(I)
_cod_data_source_file bc050040ysi20050214_022150.cif
_cod_data_source_block compound_7
_cod_depositor_comments
;
The following automatic conversions were performed:

'_symmetry_cell_setting' value 'Monoclinic' changed to 'monoclinic'
according to /home/saulius/struct/CIF-dictionaries/cif_core.dic
dictionary named 'cif_core.dic' version 2.4.1 from 2010-06-29.

Automatic conversion script
Id: cif_fix_values 1715 2011-07-08 13:25:40Z adriana 

The following automatic conversions were performed:

'_refine_ls_weighting_scheme' value 'calc
w=1/[\s^2^(Fo^2^)+(0.0422P)^2^+33.5694P] where P=(Fo^2^+2Fc^2^)/3'
was changed to 'calc'. New tag '_refine_ls_weighting_details' was
created. The value of the new tag was set to
'w=1/[\s^2^(Fo^2^)+(0.0422P)^2^+33.5694P] where P=(Fo^2^+2Fc^2^)/3'.

Automatic conversion script
Id: cif_fix_values 3143 2015-03-26 13:38:13Z robertas 
;
_cod_original_sg_symbol_H-M Pc
_cod_original_formula_sum 'C18.5 H15.5 N7 O S2 Cl2 Re '
_cod_database_code 1506329

loop_
_symmetry_equiv_pos_as_xyz
'x, y, z'
'x, -y, z+1/2'

loop_
_atom_site_aniso_label
_atom_site_aniso_U_11
_atom_site_aniso_U_22
_atom_site_aniso_U_33
_atom_site_aniso_U_23
_atom_site_aniso_U_13
_atom_site_aniso_U_12
Re1 0.0250(4) 0.0208(3) 0.0211(3) 0.0030(2) -0.0008(3) 0.0026(2)
Re2 0.0202(3) 0.0240(3) 0.0206(3) 0.0013(2) 0.0003(3) -0.0017(2)
S1 0.026(2) 0.030(2) 0.038(2) 0.0003(15) -0.006(2) 0.0011(14)
S2 0.033(2) 0.0229(15) 0.038(2) 0.0058(14) 0.003(2) -0.0023(13)
S3 0.030(2) 0.032(2) 0.044(2) 0.001(2) -0.002(2) -0.0088(14)
S4 0.029(2) 0.034(2) 0.027(2) 0.0017(13) 0.001(2) -0.0047(14)
Cl1 0.067(3) 0.097(4) 0.052(3) 0.021(3) -0.017(3) -0.002(3)
Cl2 0.061(3) 0.064(3) 0.046(3) -0.003(2) -0.003(2) 0.003(2)
Cl3 0.085(5) 0.097(4) 0.054(4) 0.010(3) 0.006(3) 0.000(3)
O1 0.104(13) 0.024(5) 0.015(5) -0.008(4) -0.029(7) 0.029(6)
N1 0.025(6) 0.020(5) 0.021(6) -0.009(4) -0.008(5) 0.007(4)
N2 0.026(7) 0.027(6) 0.021(6) 0.001(4) -0.004(5) -0.001(5)
N3 0.027(6) 0.035(6) 0.021(5) 0.006(4) -0.004(4) -0.004(4)
N4 0.036(8) 0.025(6) 0.018(6) -0.018(5) 0.000(5) 0.005(5)
N5 0.046(9) 0.025(6) 0.024(7) -0.006(5) 0.001(6) 0.011(5)
N6 0.035(9) 0.028(6) 0.026(8) 0.003(5) 0.008(7) 0.002(6)
N7 0.032(8) 0.024(6) 0.031(7) 0.007(5) 0.000(6) 0.003(5)
N8 0.033(7) 0.018(5) 0.032(7) 0.011(5) -0.007(6) 0.002(5)
N9 0.021(6) 0.026(6) 0.031(7) 0.002(5) -0.005(5) 0.008(5)
N10 0.048(7) 0.029(5) 0.019(5) 0.002(4) -0.006(5) 0.007(5)
N11 0.042(8) 0.024(6) 0.017(6) -0.002(4) 0.001(6) 0.003(5)
N12 0.027(7) 0.036(7) 0.046(9) -0.012(6) 0.002(6) 0.003(5)
N13 0.023(7) 0.026(6) 0.019(7) 0.003(5) 0.000(5) -0.001(5)
N14 0.027(7) 0.021(5) 0.021(6) 0.002(4) -0.005(5) 0.005(4)
C1 0.032(9) 0.034(8) 0.066(13) -0.019(8) 0.018(9) -0.007(7)
C2 0.036(9) 0.043(8) 0.014(6) 0.003(5) 0.019(6) 0.007(7)
C3 0.067(12) 0.042(9) 0.029(8) -0.014(6) -0.006(8) 0.002(8)
C4 0.056(11) 0.071(12) 0.024(8) -0.016(7) 0.008(7) 0.022(9)
C5 0.044(11) 0.041(9) 0.045(10) 0.007(7) 0.022(8) 0.017(7)
C6 0.033(10) 0.054(10) 0.027(9) 0.019(7) 0.012(7) 0.026(8)
C7 0.022(8) 0.028(7) 0.045(9) 0.018(6) 0.014(7) -0.001(6)
C9 0.030(10) 0.046(9) 0.032(9) 0.008(7) 0.007(7) -0.002(7)
C10 0.038(10) 0.030(7) 0.029(8) 0.014(6) 0.002(7) 0.001(7)
C11 0.033(9) 0.032(8) 0.050(11) 0.016(7) 0.003(8) 0.005(6)
C12 0.067(14) 0.026(7) 0.020(8) 0.006(6) 0.009(8) -0.003(7)
C13 0.022(6) 0.023(5) 0.018(5) 0.001(4) 0.002(5) -0.001(4)
C14 0.033(7) 0.026(6) 0.030(7) -0.004(5) 0.000(6) -0.002(5)
C15 0.029(8) 0.047(9) 0.065(12) 0.006(8) -0.002(8) -0.003(7)
C16 0.012(6) 0.049(9) 0.089(14) -0.008(9) 0.000(7) 0.004(6)
C17 0.032(8) 0.052(9) 0.021(7) 0.006(6) -0.014(6) 0.012(6)
C18 0.033(11) 0.090(15) 0.060(13) 0.002(11) -0.003(10) 0.006(10)
C19 0.042(12) 0.045(10) 0.065(14) 0.021(10) 0.006(11) 0.009(9)
C20 0.045(11) 0.115(18) 0.015(7) 0.019(9) 0.021(7) 0.015(12)
C23 0.060(12) 0.026(7) 0.027(8) -0.004(6) -0.012(8) 0.008(6)
C24 0.055(13) 0.027(8) 0.054(11) -0.004(7) 0.000(10) -0.003(7)
C25 0.029(8) 0.029(6) 0.032(8) -0.005(5) 0.005(6) 0.009(5)
C26 0.040(12) 0.035(8) 0.038(10) -0.016(7) -0.011(8) 0.020(7)
C27 0.045(12) 0.031(8) 0.054(12) 0.002(8) -0.010(9) 0.003(8)
C28 0.053(12) 0.031(8) 0.036(9) 0.005(6) -0.020(8) -0.007(7)
C29 0.027(8) 0.031(7) 0.043(10) 0.015(7) 0.005(7) 0.008(6)
C30 0.026(6) 0.027(6) 0.027(6) 0.004(5) -0.002(5) 0.008(5)
C31 0.029(7) 0.037(7) 0.041(8) 0.001(6) -0.002(6) -0.009(6)
C32 0.055(10) 0.025(7) 0.052(10) -0.011(6) -0.027(8) -0.010(6)
C33 0.067(12) 0.034(8) 0.072(12) 0.000(8) -0.009(10) -0.019(8)
C34 0.038(10) 0.025(7) 0.045(10) 0.014(6) -0.009(8) -0.006(6)
C35 0.047(9) 0.038(7) 0.032(7) 0.009(6) 0.011(7) -0.001(6)

loop_
_atom_site_label
_atom_site_type_symbol
_atom_site_fract_x
_atom_site_fract_y
_atom_site_fract_z
_atom_site_U_iso_or_equiv
_atom_site_thermal_displace_type
_atom_site_occupancy
_atom_site_calc_flag
_atom_site_refinement_flags
Re1 Re 0.66980(4) 0.36184(3) 0.24415(2) 0.0225(2) Uani 1 d .
Re2 Re 0.78327(4) 0.14349(3) 0.61893(2) 0.02168(15) Uani 1 d .
S1 S 0.4391(6) 0.2809(3) 0.1931(2) 0.0321(9) Uani 1 d .
S2 S 0.8936(5) 0.4604(2) 0.2278(2) 0.0316(8) Uani 1 d .
S3 S 0.5490(5) 0.0478(2) 0.6061(2) 0.0358(9) Uani 1 d .
S4 S 1.0022(6) 0.2164(3) 0.6873(2) 0.0302(9) Uani 1 d .
Cl1 Cl 0.4397(7) 0.0849(4) 0.3352(3) 0.0737(15) Uani 1 d .
Cl2 Cl 0.7035(8) -0.0144(4) 0.4112(3) 0.0573(14) Uani 1 d .
Cl3 Cl 1.0535(11) 0.1349(4) 0.8708(4) 0.079(2) Uani 1 d .
Cl4 Cl 1.3070(10) 0.1119(5) 0.9737(4) 0.096(2) Uiso 1 d .
O1 O 0.4560(20) 0.6522(6) 0.4916(6) 0.050(5) Uani 1 d .
O2 O 1.1489(13) 0.3471(6) 0.8856(5) 0.034(2) Uiso 1 d .
N1 N 0.7596(17) 0.2855(7) 0.3062(6) 0.023(3) Uani 1 d .
N2 N 0.8125(17) 0.2353(8) 0.3545(7) 0.025(3) Uani 1 d .
N3 N 1.0214(13) 0.1895(7) 0.4350(5) 0.028(2) Uani 1 d .
N4 N 0.5499(19) 0.4240(8) 0.3156(7) 0.026(3) Uani 1 d .
N5 N 0.4537(21) 0.4913(8) 0.3047(7) 0.032(3) Uani 1 d .
N6 N 0.5384(20) 0.4731(9) 0.1961(8) 0.029(3) Uani 1 d .
N7 N 0.7809(19) 0.2925(8) 0.1593(7) 0.029(3) Uani 1 d .
N8 N 0.7152(18) 0.2311(8) 0.5615(7) 0.029(3) Uani 1 d .
N9 N 0.6702(17) 0.2821(8) 0.5127(7) 0.026(3) Uani 1 d .
N10 N 0.6909(15) 0.4164(7) 0.4578(5) 0.033(3) Uani 1 d .
N11 N 0.9131(19) 0.0891(8) 0.5556(7) 0.028(3) Uani 1 d .
H11B H 0.9048(19) 0.1116(8) 0.5147(7) 0.033 Uiso 1 calc R
N12 N 1.0178(21) 0.0195(9) 0.5658(9) 0.036(4) Uani 1 d .
N13 N 0.9020(18) 0.0303(8) 0.6704(7) 0.022(3) Uani 1 d .
N14 N 0.6458(18) 0.1928(8) 0.7030(7) 0.023(3) Uani 1 d .
C1 C 0.5513(24) 0.1917(12) 0.1521(12) 0.043(5) Uani 1 d .
H1A H 0.5811(24) 0.1452(12) 0.1856(12) 0.052 Uiso 1 calc R
H1B H 0.4812(24) 0.1659(12) 0.1142(12) 0.052 Uiso 1 calc R
C2 C 0.7039(22) 0.2293(10) 0.1256(8) 0.030(3) Uani 1 d .
C3 C 0.7557(23) 0.1924(11) 0.0662(8) 0.047(4) Uani 1 d .
H3A H 0.6934(23) 0.1498(11) 0.0407(8) 0.056 Uiso 1 calc R
C4 C 0.9126(23) 0.2235(13) 0.0458(8) 0.050(4) Uani 1 d .
H4A H 0.9538(23) 0.2015(13) 0.0061(8) 0.060 Uiso 1 calc R
C5 C 0.9991(26) 0.2855(11) 0.0855(10) 0.042(5) Uani 1 d .
H5A H 1.1012(26) 0.3044(11) 0.0730(10) 0.051 Uiso 1 calc R
C6 C 0.9379(25) 0.3214(13) 0.1446(9) 0.037(5) Uani 1 d .
C7 C 1.0307(21) 0.3840(10) 0.1918(9) 0.031(4) Uani 1 d .
H7A H 1.1092(21) 0.4166(10) 0.1668(9) 0.037 Uiso 1 calc R
H7B H 1.0919(21) 0.3510(10) 0.2287(9) 0.037 Uiso 1 calc R
C8 C 0.4399(22) 0.5182(9) 0.2369(8) 0.024(3) Uiso 1 d .
C9 C 0.3462(25) 0.5889(11) 0.2133(10) 0.036(4) Uani 1 d .
H9A H 0.2819(25) 0.6185(11) 0.2432(10) 0.043 Uiso 1 calc R
C10 C 0.3451(24) 0.6165(11) 0.1478(9) 0.033(4) Uani 1 d .
H10A H 0.2823(24) 0.6656(11) 0.1325(9) 0.039 Uiso 1 calc R
C11 C 0.4409(24) 0.5702(10) 0.1019(11) 0.038(4) Uani 1 d .
H11A H 0.4418(24) 0.5875(10) 0.0560(11) 0.046 Uiso 1 calc R
C12 C 0.5352(29) 0.4964(11) 0.1288(9) 0.037(5) Uani 1 d .
C13 C 0.9733(14) 0.2530(7) 0.3890(6) 0.021(2) Uani 1 d .
C14 C 1.0647(17) 0.3285(8) 0.3770(7) 0.030(3) Uani 1 d .
H14A H 1.0231(17) 0.3732(8) 0.3472(7) 0.036 Uiso 1 calc R
C15 C 1.2193(20) 0.3338(11) 0.4111(10) 0.047(4) Uani 1 d .
H15A H 1.2859(20) 0.3823(11) 0.4031(10) 0.057 Uiso 1 calc R
C16 C 1.2784(17) 0.2690(11) 0.4569(10) 0.050(4) Uani 1 d .
H16A H 1.3830(17) 0.2732(11) 0.4804(10) 0.060 Uiso 1 calc R
C17 C 1.1771(18) 0.1982(11) 0.4666(7) 0.036(3) Uani 1 d .
H17A H 1.2169(18) 0.1533(11) 0.4967(7) 0.043 Uiso 1 calc R
C18 C 0.4094(29) 0.1141(18) 0.6550(13) 0.061(6) Uani 1 d .
H18A H 0.3503(29) 0.1563(18) 0.6240(13) 0.074 Uiso 1 calc R
H18B H 0.3289(29) 0.0750(18) 0.6730(13) 0.074 Uiso 1 calc R
C19 C 0.5026(30) 0.1649(15) 0.7150(13) 0.051(6) Uani 1 d .
C20 C 0.4252(27) 0.1792(17) 0.7758(9) 0.057(6) Uani 1 d .
H20A H 0.3225(27) 0.1545(17) 0.7813(9) 0.068 Uiso 1 calc R
C21 C 0.5047(27) 0.2301(13) 0.8262(12) 0.060(5) Uiso 1 d .
H21A H 0.4625(27) 0.2373(13) 0.8687(12) 0.072 Uiso 1 calc R
C22 C 0.6538(24) 0.2719(11) 0.8119(9) 0.047(4) Uiso 1 d .
H22A H 0.7058(24) 0.3115(11) 0.8437(9) 0.056 Uiso 1 calc R
C23 C 0.7214(24) 0.2543(10) 0.7518(8) 0.038(4) Uani 1 d .
C24 C 0.8710(27) 0.2970(11) 0.7285(11) 0.046(5) Uani 1 d .
H24A H 0.9341(27) 0.3238(11) 0.7679(11) 0.055 Uiso 1 calc R
H24B H 0.8381(27) 0.3440(11) 0.6958(11) 0.055 Uiso 1 calc R
C25 C 1.0008(22) -0.0117(10) 0.6302(9) 0.030(4) Uani 1 d .
C26 C 1.1081(26) -0.0862(11) 0.6574(10) 0.039(5) Uani 1 d .
H26A H 1.1842(26) -0.1128(11) 0.6310(10) 0.047 Uiso 1 calc R
C27 C 1.0884(27) -0.1145(12) 0.7254(11) 0.044(5) Uani 1 d .
H27A H 1.1514(27) -0.1609(12) 0.7456(11) 0.053 Uiso 1 calc R
C28 C 0.9735(27) -0.0716(11) 0.7606(10) 0.042(5) Uani 1 d .
H28A H 0.9549(27) -0.0916(11) 0.8045(10) 0.050 Uiso 1 calc R
C29 C 0.8880(25) -0.0026(11) 0.7345(10) 0.033(4) Uani 1 d .
H29A H 0.8142(25) 0.0247(11) 0.7617(10) 0.040 Uiso 1 calc R
C30 C 0.7596(16) 0.3606(8) 0.5063(7) 0.027(3) Uani 1 d .
C31 C 0.9029(17) 0.3830(9) 0.5489(8) 0.036(3) Uani 1 d .
H31A H 0.9491(17) 0.3428(9) 0.5815(8) 0.043 Uiso 1 calc R
C32 C 0.9735(22) 0.4653(9) 0.5415(9) 0.046(4) Uani 1 d .
H32A H 1.0671(22) 0.4824(9) 0.5694(9) 0.055 Uiso 1 calc R
C33 C 0.9002(24) 0.5222(11) 0.4907(10) 0.058(5) Uani 1 d .
H33A H 0.9449(24) 0.5781(11) 0.4839(10) 0.070 Uiso 1 calc R
C34 C 0.7647(24) 0.4951(10) 0.4518(10) 0.037(4) Uani 1 d .
H34A H 0.7186(24) 0.5341(10) 0.4182(10) 0.044 Uiso 1 calc R
C35 C 0.5756(20) 0.0799(10) 0.4125(7) 0.039(3) Uani 1 d .
C36 C 1.1579(35) 0.0592(18) 0.9265(15) 0.085(8) Uiso 1 d .
C37 C 0.3233(37) 0.5851(19) 0.4528(15) 0.090(8) Uiso 1 d .
H4B H 0.5759(129) 0.4193(66) 0.3594(58) 0.000(24) Uiso 1 d .

loop_
_atom_type_symbol
_atom_type_description
_atom_type_scat_dispersion_real
_atom_type_scat_dispersion_imag
_atom_type_scat_source
C C 0.0033 0.0016 'International Tables Vol C Tables 4.2.6.8 and 6.1.1.4'
H H 0.0000 0.0000 'International Tables Vol C Tables 4.2.6.8 and 6.1.1.4'
N N 0.0061 0.0033 'International Tables Vol C Tables 4.2.6.8 and 6.1.1.4'
S S 0.1246 0.1234 'International Tables Vol C Tables 4.2.6.8 and 6.1.1.4'
Re Re -1.0185 7.2310 'International Tables Vol C Tables 4.2.6.8 and 6.1.1.4'
O O 0.0106 0.0060 'International Tables Vol C Tables 4.2.6.8 and 6.1.1.4'
Cl Cl 0.1484 0.1585 'International Tables Vol C Tables 4.2.6.8 and 6.1.1.4'

loop_
_geom_angle_atom_site_label_1
_geom_angle_atom_site_label_2
_geom_angle_atom_site_label_3
_geom_angle
N1 Re1 N4 91.5(6)
N1 Re1 N6 162.9(6)
N4 Re1 N6 71.5(6)
N1 Re1 N7 91.8(5)
N4 Re1 N7 174.8(6)
N6 Re1 N7 105.3(5)
N1 Re1 S1 102.3(4)
N4 Re1 S1 96.4(4)
N6 Re1 S1 82.8(4)
N7 Re1 S1 79.0(4)
N1 Re1 S2 102.7(4)
N4 Re1 S2 103.2(4)
N6 Re1 S2 79.4(4)
N7 Re1 S2 79.9(4)
S1 Re1 S2 147.55(15)
N8 Re2 N11 94.2(6)
N8 Re2 N13 166.9(6)
N11 Re2 N13 72.9(5)
N8 Re2 N14 93.8(6)
N11 Re2 N14 172.0(5)
N13 Re2 N14 99.2(5)
N8 Re2 S3 100.4(4)
N11 Re2 S3 99.3(4)
N13 Re2 S3 83.9(4)
N14 Re2 S3 79.8(4)
N8 Re2 S4 100.5(4)
N11 Re2 S4 97.3(5)
N13 Re2 S4 79.9(4)
N14 Re2 S4 80.6(4)
S3 Re2 S4 152.12(15)
C1 S1 Re1 98.5(6)
C7 S2 Re1 99.5(5)
C18 S3 Re2 98.4(8)
C24 S4 Re2 96.3(7)
N2 N1 Re1 173.7(12)
N1 N2 C13 118.3(12)
C13 N3 C17 115.8(11)
N5 N4 Re1 125.6(12)
N4 N5 C8 112.6(14)
C12 N6 C8 118.4(15)
C12 N6 Re1 125.8(12)
C8 N6 Re1 115.5(10)
C2 N7 C6 122.4(16)
C2 N7 Re1 121.0(12)
C6 N7 Re1 116.6(12)
N9 N8 Re2 169.4(12)
N8 N9 C30 117.9(12)
C34 N10 C30 116.8(12)
N12 N11 Re2 128.7(12)
N11 N12 C25 106.6(14)
C25 N13 C29 118.2(14)
C25 N13 Re2 111.8(10)
C29 N13 Re2 130.0(12)
C19 N14 C23 115.8(18)
C19 N14 Re2 124.1(14)
C23 N14 Re2 119.8(12)
C2 C1 S1 109.5(11)
N7 C2 C3 123.5(16)
N7 C2 C1 119.0(15)
C3 C2 C1 117.5(16)
C2 C3 C4 116.3(15)
C5 C4 C3 119.3(15)
C4 C5 C6 121.5(19)
C5 C6 N7 116.5(19)
C5 C6 C7 123.8(19)
N7 C6 C7 119.6(16)
C6 C7 S2 110.6(13)
N6 C8 C9 122.3(16)
N6 C8 N5 114.4(14)
C9 C8 N5 123.1(16)
C10 C9 C8 121.1(19)
C9 C10 C11 119.3(17)
C10 C11 C12 117.5(17)
N6 C12 C11 121.3(18)
N3 C13 C14 124.5(11)
N3 C13 N2 112.1(10)
C14 C13 N2 123.4(11)
C15 C14 C13 116.6(13)
C14 C15 C16 121.6(15)
C17 C16 C15 117.4(14)
N3 C17 C16 124.0(13)
C19 C18 S3 112.1(16)
N14 C19 C20 126.1(24)
N14 C19 C18 114.7(21)
C20 C19 C18 119.1(22)
C21 C20 C19 118.1(22)
C20 C21 C22 117.9(20)
C23 C22 C21 120.1(18)
C22 C23 N14 121.0(17)
C22 C23 C24 125.8(16)
N14 C23 C24 113.2(15)
C23 C24 S4 111.9(12)
N13 C25 N12 119.7(14)
N13 C25 C26 121.0(16)
N12 C25 C26 118.9(16)
C27 C26 C25 116.5(17)
C28 C27 C26 117.8(17)
C29 C28 C27 122.5(20)
C28 C29 N13 123.5(20)
N10 C30 N9 113.7(11)
N10 C30 C31 122.2(12)
N9 C30 C31 124.0(11)
C32 C31 C30 119.0(13)
C31 C32 C33 117.9(14)
C34 C33 C32 119.2(14)
N10 C34 C33 124.9(15)
Cl2 C35 Cl1 110.1(9)
Cl4 C36 Cl3 108.9(15)

loop_
_geom_bond_atom_site_label_1
_geom_bond_atom_site_label_2
_geom_bond_distance
Re1 N1 1.772(12)
Re1 N4 2.001(13)
Re1 N6 2.151(14)
Re1 N7 2.212(15)
Re1 S1 2.375(4)
Re1 S2 2.391(4)
Re2 N8 1.780(11)
Re2 N11 1.880(14)
Re2 N13 2.155(12)
Re2 N14 2.191(14)
Re2 S3 2.382(4)
Re2 S4 2.388(4)
S1 C1 1.84(2)
S2 C7 1.79(2)
S3 C18 1.84(3)
S4 C24 1.84(2)
Cl1 C35 1.78(2)
Cl2 C35 1.76(2)
Cl3 C36 1.74(3)
Cl4 C36 1.65(3)
O1 C37 1.61(3)
N1 N2 1.25(2)
N2 C13 1.44(2)
N3 C13 1.340(14)
N3 C17 1.36(2)
N4 N5 1.28(2)
N5 C8 1.37(2)
N6 C12 1.35(2)
N6 C8 1.36(2)
N7 C2 1.28(2)
N7 C6 1.40(2)
N8 N9 1.25(2)
N9 C30 1.40(2)
N10 C34 1.34(2)
N10 C30 1.343(15)
N11 N12 1.35(2)
N12 C25 1.36(2)
N13 C25 1.33(2)
N13 C29 1.36(2)
N14 C19 1.28(3)
N14 C23 1.42(2)
C1 C2 1.50(2)
C2 C3 1.38(2)
C3 C4 1.45(3)
C4 C5 1.36(3)
C5 C6 1.40(3)
C6 C7 1.47(3)
C8 C9 1.36(2)
C9 C10 1.34(2)
C10 C11 1.42(3)
C11 C12 1.42(2)
C13 C14 1.39(2)
C14 C15 1.37(2)
C15 C16 1.37(2)
C16 C17 1.37(2)
C18 C19 1.53(3)
C19 C20 1.40(3)
C20 C21 1.36(3)
C21 C22 1.42(3)
C22 C23 1.36(3)
C23 C24 1.48(3)
C25 C26 1.49(2)
C26 C27 1.41(3)
C27 C28 1.37(3)
C28 C29 1.32(2)
C30 C31 1.41(2)
C31 C32 1.38(2)
C32 C33 1.40(2)
C33 C34 1.34(2)
